data_7027376
loop_
_publ_author_name
'Levason, William'
'Orchard, Simon D.'
'Reid, Gillian'
'Tolhurst, Vicki-Ann'

_publ_section_title
;
 Platinum metal ditelluroether complexes: synthesis, spectroscopic and
 structural studies of [M(L--L)2][PF6]2 [M&#x2005;=&#x2005;Pd or Pt,
 L--L&#x2005;=&#x2005;RTe(CH2)3TeR (R&#x2005;=&#x2005;Me or Ph) or
 C6H4(TeMe)2-o], [Rh(L--L)2Cl2]PF6, [Ru(L--L)2X2] (X&#x2005;=&#x2005;Cl,
 Br or I) and [Ru(L--L)2(PPh3)Cl]PF6
;
_journal_issue 12
_journal_name_full 'Journal of the Chemical Society, Dalton Transactions'
_journal_page_first 2071
_journal_paper_doi 10.1039/a901942a
_journal_year 1999
_chemical_formula_moiety C30H32Cl2RuTe4
_chemical_formula_sum 'C32 H38 Cl8 Ru Te4'
_chemical_formula_weight 1317.69
_chemical_name_systematic
; 
 ? 
;
_space_group_IT_number 2
_symmetry_space_group_name_Hall '-P 1'
_symmetry_space_group_name_H-M 'P -1'
_atom_sites_solution_hydrogens geom
_atom_sites_solution_primary direct
_atom_sites_solution_secondary difmap
_audit_creation_method SHELXL-97
_cell_angle_alpha 114.60
_cell_angle_beta 107.14
_cell_angle_gamma 102.42
_cell_formula_units_Z 1
_cell_length_a 10.3523(4)
_cell_length_b 10.7860(4)
_cell_length_c 11.1139(5)
_cell_measurement_temperature 293(2)
_cell_volume 993.42(7)
_computing_data_collection 'DENZO (Otwinowski and Minor, 1997)'
_computing_molecular_graphics ORTEP
_computing_structure_refinement 'SHELXL-97 (Sheldrick, 1997)'
_computing_structure_solution 'SHELXS-97 (Sheldrick, 1990)'
_diffrn_ambient_temperature 150.0(1)
_diffrn_measured_fraction_theta_full 0.924
_diffrn_measured_fraction_theta_max 0.924
_diffrn_radiation_monochromator graphite
_diffrn_radiation_source 'fine-focus sealed tube'
_diffrn_radiation_type MoK\a
_diffrn_radiation_wavelength 0.71073
_diffrn_reflns_av_R_equivalents 0.1059
_diffrn_reflns_av_sigmaI/netI 0.0895
_diffrn_reflns_limit_h_max 14
_diffrn_reflns_limit_h_min -14
_diffrn_reflns_limit_k_max 15
_diffrn_reflns_limit_k_min -15
_diffrn_reflns_limit_l_max 14
_diffrn_reflns_limit_l_min -14
_diffrn_reflns_number 18694
_diffrn_reflns_theta_full 30.51
_diffrn_reflns_theta_max 30.51
_diffrn_reflns_theta_min 2.21
_exptl_absorpt_coefficient_mu 3.835
_exptl_absorpt_correction_T_max 0.458
_exptl_absorpt_correction_T_min 0.859
_exptl_absorpt_correction_type SORTAV
_exptl_crystal_colour orange
_exptl_crystal_density_diffrn 2.203
_exptl_crystal_density_meas ?
_exptl_crystal_density_method -
_exptl_crystal_description 'orange block'
_exptl_crystal_F_000 618
_exptl_crystal_size_max 0.08
_exptl_crystal_size_mid 0.05
_exptl_crystal_size_min 0.025
_refine_diff_density_max 2.267
_refine_diff_density_min -2.306
_refine_diff_density_rms 0.247
_refine_ls_extinction_method none
_refine_ls_goodness_of_fit_ref 0.990
_refine_ls_hydrogen_treatment mixed
_refine_ls_matrix_type full
_refine_ls_number_parameters 206
_refine_ls_number_reflns 5594
_refine_ls_number_restraints 0
_refine_ls_restrained_S_all 0.990
_refine_ls_R_factor_all 0.0756
_refine_ls_R_factor_gt 0.0505
_refine_ls_shift/su_max 0.000
_refine_ls_shift/su_mean 0.000
_refine_ls_structure_factor_coef Fsqd
_refine_ls_weighting_details 'calc w=1/[\s^2^(Fo^2^)+(0.0661P)^2^+0.0000P] where P=(Fo^2^+2Fc^2^)/3'
_refine_ls_weighting_scheme calc
_refine_ls_wR_factor_gt 0.1177
_refine_ls_wR_factor_ref 0.1304
_reflns_number_gt 4116
_reflns_number_total 5594
_reflns_threshold_expression >2sigma(I)
_cod_data_source_file 901942asup1.cif
_cod_data_source_block vt75a
_cod_depositor_comments
;
The following automatic conversions were performed:

'_exptl_crystal_density_meas' value 'not measured' was changed to '?'
- the value is perceived as not measured.

Automatic conversion script
Id: cif_fix_values 3008 2015-01-20 13:52:24Z robertas 
;
_cod_original_cell_volume 993.33(7)
_cod_database_code 7027376

loop_
_symmetry_equiv_pos_as_xyz
'x, y, z'
'-x, -y, -z'

loop_
_atom_site_label
_atom_site_type_symbol
_atom_site_fract_x
_atom_site_fract_y
_atom_site_fract_z
_atom_site_U_iso_or_equiv
_atom_site_adp_type
_atom_site_occupancy
_atom_site_symmetry_multiplicity
_atom_site_calc_flag
_atom_site_refinement_flags
Te1 Te 0.26719(4) 0.08358(4) 0.19326(4) 0.02237(11) Uani 1 1 d .
Te2 Te 0.09554(4) 0.24259(4) -0.00479(4) 0.02229(11) Uani 1 1 d .
Ru1 Ru 0.0000 0.0000 0.0000 0.01833(14) Uani 1 2 d S
Cl1 Cl -0.05032(15) 0.14352(14) 0.20450(14) 0.0237(3) Uani 1 1 d .
Cl2 Cl 0.2458(2) 0.34114(19) -0.3586(2) 0.0458(4) Uani 1 1 d .
Cl3 Cl 0.3437(2) 0.4981(2) -0.4933(2) 0.0492(4) Uani 1 1 d .
Cl4 Cl 0.17119(16) 0.59083(16) -0.33913(17) 0.0332(3) Uani 1 1 d .
C11 C 0.3212(6) -0.1029(6) 0.1729(6) 0.0256(12) Uani 1 1 d .
H11 H 0.2946 -0.0245 0.1776 0.047(5) Uiso 1 1 calc R
C12 C 0.2577(6) -0.2372(6) 0.0404(6) 0.0244(12) Uani 1 1 d .
H12 H 0.1904 -0.2485 -0.0441 0.047(5) Uiso 1 1 calc R
C13 C 0.2963(6) -0.3533(6) 0.0367(7) 0.0288(13) Uani 1 1 d .
H13 H 0.2523 -0.4440 -0.0508 0.047(5) Uiso 1 1 calc R
C14 C 0.3994(7) -0.3372(7) 0.1607(7) 0.0329(14) Uani 1 1 d .
H14 H 0.4247 -0.4164 0.1556 0.047(5) Uiso 1 1 calc R
C15 C 0.4638(7) -0.2050(7) 0.2903(8) 0.0387(15) Uani 1 1 d .
H15 H 0.5336 -0.1939 0.3734 0.047(5) Uiso 1 1 calc R
C16 C 0.4246(7) -0.0858(7) 0.2982(7) 0.0375(15) Uani 1 1 d .
H16 H 0.4673 0.0040 0.3865 0.047(5) Uiso 1 1 calc R
C1 C 0.4077(6) 0.1313(7) 0.0955(8) 0.0330(14) Uani 1 1 d .
H1A H 0.5061 0.1469 0.1551 0.047(5) Uiso 1 1 calc R
H1B H 0.3741 0.0450 -0.0006 0.047(5) Uiso 1 1 calc R
C2 C 0.4151(6) 0.2631(7) 0.0781(8) 0.0372(15) Uani 1 1 d .
H2A H 0.5026 0.2947 0.0653 0.047(5) Uiso 1 1 calc R
H2B H 0.4248 0.3435 0.1680 0.047(5) Uiso 1 1 calc R
C3 C 0.2828(6) 0.2360(7) -0.0501(7) 0.0282(12) Uani 1 1 d .
H3A H 0.2555 0.1400 -0.1345 0.047(5) Uiso 1 1 calc R
H3B H 0.3104 0.3102 -0.0756 0.047(5) Uiso 1 1 calc R
C21 C -0.0256(6) 0.2123(6) -0.2153(6) 0.0255(12) Uani 1 1 d .
H21 H 0.0258 0.2230 -0.1251 0.047(5) Uiso 1 1 calc R
C22 C -0.0590(6) 0.3282(6) -0.2209(7) 0.0289(13) Uani 1 1 d .
H22 H -0.0297 0.4157 -0.1337 0.047(5) Uiso 1 1 calc R
C23 C -0.1337(7) 0.3170(7) -0.3513(7) 0.0322(14) Uani 1 1 d .
H23 H -0.1545 0.3958 -0.3537 0.047(5) Uiso 1 1 calc R
C24 C -0.1782(8) 0.1833(8) -0.4816(7) 0.0385(15) Uani 1 1 d .
H24 H -0.2305 0.1725 -0.5717 0.047(5) Uiso 1 1 calc R
C25 C -0.1448(7) 0.0678(7) -0.4767(7) 0.0331(14) Uani 1 1 d .
H25 H -0.1737 -0.0199 -0.5637 0.047(5) Uiso 1 1 calc R
C26 C -0.0685(6) 0.0811(7) -0.3434(7) 0.0293(13) Uani 1 1 d .
H26 H -0.0467 0.0029 -0.3404 0.047(5) Uiso 1 1 calc R
C4 C 0.2006(7) 0.4375(7) -0.4487(7) 0.0329(14) Uani 1 1 d .
H4 H 0.1105 0.3704 -0.5397 0.047(5) Uiso 1 1 calc R

loop_
_atom_site_aniso_label
_atom_site_aniso_U_11
_atom_site_aniso_U_22
_atom_site_aniso_U_33
_atom_site_aniso_U_23
_atom_site_aniso_U_13
_atom_site_aniso_U_12
Te1 0.02130(19) 0.02044(19) 0.0208(2) 0.00986(16) 0.00506(15) 0.00755(15)
Te2 0.02410(19) 0.01898(18) 0.0225(2) 0.01162(16) 0.00829(15) 0.00668(15)
Ru1 0.0195(3) 0.0173(3) 0.0173(3) 0.0092(2) 0.0066(2) 0.0070(2)
Cl1 0.0293(7) 0.0238(6) 0.0196(7) 0.0104(5) 0.0113(5) 0.0138(6)
Cl2 0.0519(10) 0.0369(9) 0.0550(11) 0.0279(9) 0.0206(9) 0.0229(8)
Cl3 0.0513(10) 0.0609(11) 0.0544(12) 0.0340(10) 0.0320(9) 0.0325(10)
Cl4 0.0358(8) 0.0301(7) 0.0300(8) 0.0132(6) 0.0110(6) 0.0156(7)
C11 0.022(3) 0.025(3) 0.033(3) 0.016(3) 0.011(2) 0.012(2)
C12 0.023(3) 0.031(3) 0.021(3) 0.014(2) 0.010(2) 0.008(2)
C13 0.033(3) 0.021(3) 0.026(3) 0.009(2) 0.011(3) 0.008(3)
C14 0.032(3) 0.031(3) 0.041(4) 0.023(3) 0.014(3) 0.018(3)
C15 0.031(3) 0.039(4) 0.035(4) 0.020(3) 0.000(3) 0.014(3)
C16 0.046(4) 0.027(3) 0.026(3) 0.010(3) 0.002(3) 0.015(3)
C1 0.024(3) 0.038(3) 0.044(4) 0.026(3) 0.016(3) 0.012(3)
C2 0.026(3) 0.041(4) 0.056(5) 0.035(4) 0.018(3) 0.010(3)
C3 0.028(3) 0.034(3) 0.031(3) 0.022(3) 0.013(3) 0.013(3)
C21 0.029(3) 0.027(3) 0.018(3) 0.014(2) 0.007(2) 0.005(2)
C22 0.030(3) 0.024(3) 0.034(3) 0.017(3) 0.015(3) 0.008(3)
C23 0.035(3) 0.043(3) 0.036(4) 0.032(3) 0.015(3) 0.022(3)
C24 0.047(4) 0.048(4) 0.030(4) 0.029(3) 0.013(3) 0.020(3)
C25 0.041(3) 0.033(3) 0.026(3) 0.015(3) 0.016(3) 0.011(3)
C26 0.035(3) 0.033(3) 0.031(3) 0.020(3) 0.020(3) 0.019(3)
C4 0.035(3) 0.031(3) 0.027(3) 0.010(3) 0.010(3) 0.019(3)

loop_
_atom_type_symbol
_atom_type_description
_atom_type_scat_dispersion_real
_atom_type_scat_dispersion_imag
_atom_type_scat_source
Te Te -0.5308 1.6751 'International Tables Vol C Tables 4.2.6.8 and 6.1.1.4'
Ru Ru -1.2594 0.8363 'International Tables Vol C Tables 4.2.6.8 and 6.1.1.4'
Cl Cl 0.1484 0.1585 'International Tables Vol C Tables 4.2.6.8 and 6.1.1.4'
C C 0.0033 0.0016 'International Tables Vol C Tables 4.2.6.8 and 6.1.1.4'
H H 0.0000 0.0000 'International Tables Vol C Tables 4.2.6.8 and 6.1.1.4'

loop_
_geom_angle_atom_site_label_1
_geom_angle_atom_site_label_2
_geom_angle_atom_site_label_3
_geom_angle
_geom_angle_site_symmetry_1
_geom_angle_site_symmetry_3
C11 Te1 C1 89.9(2) . .
C11 Te1 Ru1 111.38(15) . .
C1 Te1 Ru1 105.15(17) . .
C21 Te2 C3 91.2(2) . .
C21 Te2 Ru1 110.93(14) . .
C3 Te2 Ru1 104.46(16) . .
Cl1 Ru1 Cl1 180.00(6) 2 .
Cl1 Ru1 Te2 87.62(3) 2 2
Cl1 Ru1 Te2 92.38(3) . 2
Cl1 Ru1 Te2 92.38(3) 2 .
Cl1 Ru1 Te2 87.62(3) . .
Te2 Ru1 Te2 180.0 2 .
Cl1 Ru1 Te1 92.29(3) 2 .
Cl1 Ru1 Te1 87.71(3) . .
Te2 Ru1 Te1 92.745(11) 2 .
Te2 Ru1 Te1 87.255(11) . .
Cl1 Ru1 Te1 87.71(3) 2 2
Cl1 Ru1 Te1 92.29(3) . 2
Te2 Ru1 Te1 87.255(11) 2 2
Te2 Ru1 Te1 92.745(11) . 2
Te1 Ru1 Te1 180.000(17) . 2
C16 C11 C12 120.1(5) . .
C16 C11 Te1 117.5(4) . .
C12 C11 Te1 122.4(4) . .
C13 C12 C11 119.0(5) . .
C12 C13 C14 121.3(5) . .
C15 C14 C13 120.0(6) . .
C14 C15 C16 120.0(6) . .
C11 C16 C15 119.6(6) . .
C2 C1 Te1 115.5(4) . .
C1 C2 C3 114.6(5) . .
C2 C3 Te2 113.5(4) . .
C26 C21 C22 120.1(5) . .
C26 C21 Te2 121.1(4) . .
C22 C21 Te2 118.7(4) . .
C23 C22 C21 121.7(6) . .
C22 C23 C24 118.2(6) . .
C25 C24 C23 120.3(6) . .
C24 C25 C26 120.7(6) . .
C21 C26 C25 118.9(6) . .
Cl4 C4 Cl2 111.3(3) . .
Cl4 C4 Cl3 109.2(3) . .
Cl2 C4 Cl3 110.1(3) . .

loop_
_geom_bond_atom_site_label_1
_geom_bond_atom_site_label_2
_geom_bond_distance
_geom_bond_site_symmetry_2
Te1 C11 2.142(5) .
Te1 C1 2.153(6) .
Te1 Ru1 2.6247(3) .
Te2 C21 2.147(6) .
Te2 C3 2.150(6) .
Te2 Ru1 2.6194(3) .
Ru1 Cl1 2.4389(13) 2
Ru1 Cl1 2.4389(13) .
Ru1 Te2 2.6194(3) 2
Ru1 Te1 2.6247(3) 2
Cl2 C4 1.761(6) .
Cl3 C4 1.777(7) .
Cl4 C4 1.752(6) .
C11 C16 1.393(8) .
C11 C12 1.393(8) .
C12 C13 1.383(8) .
C13 C14 1.386(8) .
C14 C15 1.367(9) .
C15 C16 1.407(9) .
C1 C2 1.502(8) .
C2 C3 1.523(8) .
C21 C26 1.380(8) .
C21 C22 1.387(8) .
C22 C23 1.366(9) .
C23 C24 1.404(9) .
C24 C25 1.380(9) .
C25 C26 1.386(9) .
